data_4125853
loop_
_publ_author_name
'Pan, Qiang'
'Liu, Zhi-Bo'
'Tang, Yuan-Yuan'
'Li, Peng-Fei'
'Ma, Rong-Wei'
'Wei, Ru-Yuan'
'Zhang, Yi'
'You, Yu-Meng'
'Ye, Heng-Yun'
'Xiong, Ren-Gen'

_publ_section_title
;
 A Three-Dimensional Molecular Perovskite Ferroelectric:
 (3-Ammoniopyrrolidinium)RbBr3.
;
_journal_name_full 'Journal of the American Chemical Society'
_journal_paper_doi 10.1021/jacs.7b00492
_journal_year 2017
_chemical_formula_sum 'C4 H9 Br3 N2 Rb'
_chemical_formula_weight 410.33
_space_group_crystal_system cubic
_space_group_IT_number 221
_space_group_name_Hall '-P 4 2 3'
_space_group_name_H-M_alt 'P m -3 m'
_symmetry_space_group_name_Hall '-P 4 2 3'
_symmetry_space_group_name_H-M 'P m -3 m'
_audit_creation_method SHELXL-2014/7
_cell_angle_alpha 90
_cell_angle_beta 90
_cell_angle_gamma 90
_cell_formula_units_Z 1
_cell_length_a 6.7999(18)
_cell_length_b 6.7999(18)
_cell_length_c 6.7999(18)
_cell_measurement_reflns_used 268
_cell_measurement_temperature 453(2)
_cell_measurement_theta_max 27.3048
_cell_measurement_theta_min 2.9952
_cell_volume 314.42(14)
_computing_structure_refinement 'SHELXL-2014/7 (Sheldrick, 2014)'
_diffrn_ambient_temperature 453(2)
_diffrn_measured_fraction_theta_full 1.000
_diffrn_measured_fraction_theta_max 1.000
_diffrn_measurement_device_type 'Rigaku saturn 724'
_diffrn_radiation_type MoK\a
_diffrn_radiation_wavelength 0.71073
_diffrn_reflns_av_R_equivalents 0.0519
_diffrn_reflns_av_unetI/netI 0.0509
_diffrn_reflns_Laue_measured_fraction_full 1.000
_diffrn_reflns_Laue_measured_fraction_max 1.000
_diffrn_reflns_limit_h_max 8
_diffrn_reflns_limit_h_min -8
_diffrn_reflns_limit_k_max 8
_diffrn_reflns_limit_k_min -6
_diffrn_reflns_limit_l_max 3
_diffrn_reflns_limit_l_min -8
_diffrn_reflns_number 1116
_diffrn_reflns_point_group_measured_fraction_full 1.000
_diffrn_reflns_point_group_measured_fraction_max 1.000
_diffrn_reflns_theta_full 25.242
_diffrn_reflns_theta_max 27.296
_diffrn_reflns_theta_min 2.996
_exptl_absorpt_coefficient_mu 13.419
_exptl_absorpt_correction_T_max 1.0000
_exptl_absorpt_correction_T_min 0.6833
_exptl_absorpt_correction_type multi-scan
_exptl_crystal_colour COLORLESS
_exptl_crystal_density_diffrn 2.167
_exptl_crystal_description PRISM
_exptl_crystal_F_000 189
_exptl_crystal_size_max 0.35
_exptl_crystal_size_mid 0.25
_exptl_crystal_size_min 0.2
_refine_diff_density_max 0.523
_refine_diff_density_min -0.527
_refine_diff_density_rms 0.103
_refine_ls_extinction_method none
_refine_ls_goodness_of_fit_ref 1.279
_refine_ls_hydrogen_treatment undef
_refine_ls_matrix_type full
_refine_ls_number_parameters 8
_refine_ls_number_reflns 103
_refine_ls_number_restraints 0
_refine_ls_restrained_S_all 1.279
_refine_ls_R_factor_all 0.0935
_refine_ls_R_factor_gt 0.0827
_refine_ls_shift/su_max 0.000
_refine_ls_shift/su_mean 0.000
_refine_ls_structure_factor_coef Fsqd
_refine_ls_weighting_details 'w=1/[\s^2^(Fo^2^)+(0.0654P)^2^+0.9075P] where P=(Fo^2^+2Fc^2^)/3'
_refine_ls_weighting_scheme calc
_refine_ls_wR_factor_gt 0.1899
_refine_ls_wR_factor_ref 0.1967
_reflns_Friedel_coverage 0.000
_reflns_number_gt 85
_reflns_number_total 103
_reflns_threshold_expression 'I > 2\s(I)'
_cod_data_source_file ja7b00492_si_003.cif
_cod_data_source_block shelxl
_cod_depositor_comments
;
The following automatic conversions were performed:

'_exptl_absorpt_correction_type' value 'Multi-scan' changed to
'multi-scan' according to
/home/data/users/saulius/crontab/automatic-downloads/rss-feeds/ACS/lib/dictionaries/cif_core.dic
dictionary named 'cif_core.dic' version 2.4.2 from 2011-04-26.

Automatic conversion script
Id: cif_fix_values 4973 2017-02-22 13:04:09Z antanas 
;
_cod_original_cell_volume 314.4(2)
_cod_database_code 4125853
_shelx_shelxl_version_number 2014/7
_shelx_space_group_comment
;
The symmetry employed for this shelxl refinement is uniquely defined
by the following loop, which should always be used as a source of
symmetry information in preference to the above space-group names.
They are only intended as comments.
;

loop_
_space_group_symop_operation_xyz
'x, y, z'
'-x, -y, z'
'-x, y, -z'
'x, -y, -z'
'z, x, y'
'z, -x, -y'
'-z, -x, y'
'-z, x, -y'
'y, z, x'
'-y, z, -x'
'y, -z, -x'
'-y, -z, x'
'y, x, -z'
'-y, -x, -z'
'y, -x, z'
'-y, x, z'
'x, z, -y'
'-x, z, y'
'-x, -z, -y'
'x, -z, y'
'z, y, -x'
'z, -y, x'
'-z, y, x'
'-z, -y, -x'
'-x, -y, -z'
'x, y, -z'
'x, -y, z'
'-x, y, z'
'-z, -x, -y'
'-z, x, y'
'z, x, -y'
'z, -x, y'
'-y, -z, -x'
'y, -z, x'
'-y, z, x'
'y, z, -x'
'-y, -x, z'
'y, x, z'
'-y, x, -z'
'y, -x, -z'
'-x, -z, y'
'x, -z, -y'
'x, z, y'
'-x, z, -y'
'-z, -y, x'
'-z, y, -x'
'z, -y, -x'
'z, y, x'

loop_
_atom_site_label
_atom_site_type_symbol
_atom_site_fract_x
_atom_site_fract_y
_atom_site_fract_z
_atom_site_U_iso_or_equiv
_atom_site_adp_type
_atom_site_occupancy
_atom_site_site_symmetry_order
_atom_site_calc_flag
_atom_site_refinement_flags_posn
_atom_site_refinement_flags_adp
_atom_site_refinement_flags_occupancy
Rb1 Rb -1.0000 0.0000 0.0000 0.084(2) Uani 1 48 d S T P
Br1 Br -1.0000 0.0000 -0.5000 0.202(4) Uani 1 16 d S T P
N1 N 0.5000 0.5000 1.310(7) 0.37(4) Uani 1 8 d S T P

loop_
_atom_site_aniso_label
_atom_site_aniso_U_11
_atom_site_aniso_U_22
_atom_site_aniso_U_33
_atom_site_aniso_U_23
_atom_site_aniso_U_13
_atom_site_aniso_U_12
Rb1 0.084(2) 0.084(2) 0.084(2) 0.000 0.000 0.000
Br1 0.263(5) 0.263(5) 0.082(3) 0.000 0.000 0.000
N1 0.39(4) 0.39(4) 0.34(6) 0.000 0.000 0.000

loop_
_atom_type_symbol
_atom_type_description
_atom_type_scat_dispersion_real
_atom_type_scat_dispersion_imag
_atom_type_scat_source
C C 0.0033 0.0016 'International Tables Vol C Tables 4.2.6.8 and 6.1.1.4'
H H 0.0000 0.0000 'International Tables Vol C Tables 4.2.6.8 and 6.1.1.4'
N N 0.0061 0.0033 'International Tables Vol C Tables 4.2.6.8 and 6.1.1.4'
Br Br -0.2901 2.4595 'International Tables Vol C Tables 4.2.6.8 and 6.1.1.4'
Rb Rb -0.9393 2.9676 'International Tables Vol C Tables 4.2.6.8 and 6.1.1.4'

loop_
_geom_angle_atom_site_label_1
_geom_angle_atom_site_label_2
_geom_angle_atom_site_label_3
_geom_angle
_geom_angle_site_symmetry_1
_geom_angle_site_symmetry_3
Br1 Rb1 Br1 90.0 9_466 .
Br1 Rb1 Br1 90.0 9_466 1_556
Br1 Rb1 Br1 180.0 . 1_556
Br1 Rb1 Br1 90.0 9_466 5_465
Br1 Rb1 Br1 90.0 . 5_465
Br1 Rb1 Br1 90.0 1_556 5_465
Br1 Rb1 Br1 90.0 9_466 5_565
Br1 Rb1 Br1 90.0 . 5_565
Br1 Rb1 Br1 90.0 1_556 5_565
Br1 Rb1 Br1 180.0 5_465 5_565
Br1 Rb1 Br1 180.0 9_466 9_456
Br1 Rb1 Br1 90.0 . 9_456
Br1 Rb1 Br1 90.0 1_556 9_456
Br1 Rb1 Br1 90.0 5_465 9_456
Br1 Rb1 Br1 90.0 5_565 9_456
Rb1 Br1 Rb1 180.0 1_554 .
N1 N1 N1 60.000(10) 33_677 29_767
N1 N1 N1 60.000(10) 33_677 5_456
N1 N1 N1 90.001(5) 29_767 5_456
N1 N1 N1 90.001(4) 33_677 9_546
N1 N1 N1 60.000(9) 29_767 9_546
N1 N1 N1 60.000(7) 5_456 9_546

loop_
_geom_bond_atom_site_label_1
_geom_bond_atom_site_label_2
_geom_bond_distance
_geom_bond_site_symmetry_2
Rb1 Br1 3.3999(9) 9_466
Rb1 Br1 3.3999(9) .
Rb1 Br1 3.3999(9) 1_556
Rb1 Br1 3.3999(9) 5_465
Rb1 Br1 3.3999(9) 5_565
Rb1 Br1 3.3999(9) 9_456
Br1 Rb1 3.3999(9) 1_554
N1 N1 1.83(6) 33_677
N1 N1 1.83(6) 29_767
N1 N1 1.83(6) 5_456
N1 N1 1.83(6) 9_546
